data_4130093
loop_
_publ_author_name
'Nagamani, Chikkannagari'
'Liu, Huiying'
'Moore, Jeffrey S.'

_publ_section_title
;
 Mechanogeneration of Acid from Oxime Sulfonates.
;
_journal_issue 8
_journal_name_full 'Journal of the American Chemical Society'
_journal_page_first 2540
_journal_page_last 2543
_journal_paper_doi 10.1021/jacs.6b00097
_journal_volume 138
_journal_year 2016
_chemical_formula_moiety 'C24 H18 F6 N2 O8 S2'
_chemical_formula_sum 'C24 H18 F6 N2 O8 S2'
_chemical_formula_weight 640.52
_space_group_crystal_system triclinic
_space_group_IT_number 2
_space_group_name_Hall '-P 1'
_space_group_name_H-M_alt 'P -1'
_atom_sites_solution_hydrogens geom
_audit_creation_method SHELXL-2014/6
_audit_update_record
; 
? 
;
_cell_angle_alpha 95.096(2)
_cell_angle_beta 100.040(2)
_cell_angle_gamma 90.100(2)
_cell_formula_units_Z 4
_cell_length_a 9.1636(4)
_cell_length_b 11.8078(5)
_cell_length_c 25.3656(10)
_cell_measurement_reflns_used 9395
_cell_measurement_temperature 100(2)
_cell_measurement_theta_max 68.43
_cell_measurement_theta_min 3.55
_cell_volume 2691.5(2)
_computing_cell_refinement 'SAINT V8.34A (Bruker, 2005)'
_computing_data_collection 'APEX2 V2014.9-0 (Bruker, 2014)'
_computing_data_reduction
; 
SAINT V8.34A, XPREP v2014/2, SADABS V2014/4, TWINABS V2012/1 
(Bruker, 2012 & 2014) 
;
_computing_molecular_graphics
; 
SHELXTL v2014-4 (Bruker, 2014), CrystalMaker v2.7.7 (CrystalMaker, 1994) 
;
_computing_publication_material 'XCIF V2014-2 (Bruker, 2014)'
_computing_structure_refinement 'SHELX-2014-6 (Sheldrick, 2014)'
_computing_structure_solution 'SHELX-2014-4 (Sheldrick, 2014)'
_diffrn_ambient_temperature 100(2)
_diffrn_measured_fraction_theta_full 0.998
_diffrn_measured_fraction_theta_max 0.993
_diffrn_measurement_device 'Bruker D8 Venture/Photon 100'
_diffrn_measurement_method 'profile data from \f and \w scans'
_diffrn_radiation_monochromator 'multilayer mirrors'
_diffrn_radiation_source 'microfocus sealed tube'
_diffrn_radiation_type CuK\a
_diffrn_radiation_wavelength 1.54178
_diffrn_radiation_wavelength_id cd38vsa
_diffrn_reflns_av_R_equivalents 0.0834
_diffrn_reflns_av_unetI/netI 0.0527
_diffrn_reflns_Laue_measured_fraction_full 0.998
_diffrn_reflns_Laue_measured_fraction_max 0.993
_diffrn_reflns_limit_h_max 11
_diffrn_reflns_limit_h_min -9
_diffrn_reflns_limit_k_max 14
_diffrn_reflns_limit_k_min -14
_diffrn_reflns_limit_l_max 30
_diffrn_reflns_limit_l_min -30
_diffrn_reflns_number 56078
_diffrn_reflns_point_group_measured_fraction_full 0.998
_diffrn_reflns_point_group_measured_fraction_max 0.993
_diffrn_reflns_theta_full 67.679
_diffrn_reflns_theta_max 68.578
_diffrn_reflns_theta_min 3.554
_exptl_absorpt_coefficient_mu 2.657
_exptl_absorpt_correction_T_max 0.95575
_exptl_absorpt_correction_T_min 0.58243
_exptl_absorpt_correction_type integration
_exptl_absorpt_process_details 'SADABS V2014/4 (Bruker, 2014)'
_exptl_crystal_colour colourless
_exptl_crystal_density_diffrn 1.581
_exptl_crystal_density_method 'not measured'
_exptl_crystal_description plate
_exptl_crystal_F_000 1304
_exptl_crystal_id cd38vsa
_exptl_crystal_preparation
; 
The data crystal was mounted using oil (Parantone-N, Exxon) to a 
0.3 mm cryo-loop (Hampton Research) with the (-4 0 3) scattering 
planes roughly normal to the spindle axis. 
;
_exptl_crystal_size_max 0.312
_exptl_crystal_size_mid 0.297
_exptl_crystal_size_min 0.028
_refine_diff_density_max 0.818
_refine_diff_density_min -0.665
_refine_diff_density_rms 0.094
_refine_ls_extinction_method none
_refine_ls_goodness_of_fit_ref 1.060
_refine_ls_hydrogen_treatment constr
_refine_ls_matrix_type full
_refine_ls_number_parameters 909
_refine_ls_number_reflns 9835
_refine_ls_number_restraints 472
_refine_ls_restrained_S_all 1.047
_refine_ls_R_factor_all 0.0903
_refine_ls_R_factor_gt 0.0713
_refine_ls_shift/su_max 0.000
_refine_ls_shift/su_mean 0.000
_refine_ls_structure_factor_coef Fsqd
_refine_ls_weighting_details 'w=1/[\s^2^(Fo^2^)+(0.0604P)^2^+9.0770P] where P=(Fo^2^+2Fc^2^)/3'
_refine_ls_weighting_scheme calc
_refine_ls_wR_factor_gt 0.1721
_refine_ls_wR_factor_ref 0.1836
_reflns_Friedel_coverage 0.000
_reflns_number_gt 7862
_reflns_number_total 9835
_reflns_threshold_expression 'I > 2\s(I)'
_cod_data_source_file ja6b00097_si_002.cif
_cod_data_source_block cd38vsa
_cod_database_code 4130093
_shelx_space_group_comment
; 
The symmetry employed for this shelxl refinement is uniquely defined 
by the following loop, which should always be used as a source of 
symmetry information in preference to the above space-group names. 
They are only intended as comments. 
;
_shelx_estimated_absorpt_t_min 0.491
_shelx_estimated_absorpt_t_max 0.929
_shelxl_version_number 2014/6

loop_
_space_group_symop_operation_xyz
'x, y, z'
'-x, -y, -z'

loop_
_atom_site_label
_atom_site_type_symbol
_atom_site_fract_x
_atom_site_fract_y
_atom_site_fract_z
_atom_site_U_iso_or_equiv
_atom_site_adp_type
_atom_site_occupancy
_atom_site_site_symmetry_order
_atom_site_calc_flag
_atom_site_refinement_flags_posn
_atom_site_refinement_flags_adp
_atom_site_refinement_flags_occupancy
_atom_site_disorder_assembly
_atom_site_disorder_group
S1 S 0.67778(12) 0.81384(9) 0.13448(4) 0.0337(3) Uani 1 1 d . . . . .
S2 S 0.76354(11) 0.86670(9) 0.35199(4) 0.0299(2) Uani 1 1 d . . . . .
O1 O 1.3006(4) 0.5237(3) 0.02072(14) 0.0478(8) Uani 1 1 d . . . . .
O2 O 0.8203(4) 0.7324(3) 0.13291(12) 0.0395(7) Uani 1 1 d . . . . .
O3 O 0.6810(4) 0.8780(3) 0.09018(12) 0.0415(8) Uani 1 1 d . . . . .
O4 O 0.5538(4) 0.7461(3) 0.13738(13) 0.0439(8) Uani 1 1 d . . . . .
O5 O 0.6192(3) 0.9225(3) 0.37126(11) 0.0330(7) Uani 1 1 d . . . . .
O6 O 0.8794(3) 0.9174(3) 0.39182(12) 0.0370(7) Uani 1 1 d . . . . .
O7 O 0.7445(3) 0.7465(3) 0.34274(12) 0.0358(7) Uani 1 1 d . . . . .
O8 O 0.3307(5) 1.2207(3) 0.53426(14) 0.0544(10) Uani 1 1 d . . . . .
N1 N 0.8351(4) 0.6660(3) 0.17802(14) 0.0374(9) Uani 1 1 d . . . . .
N2 N 0.4884(4) 0.8772(3) 0.33699(14) 0.0330(8) Uani 1 1 d . . . . .
C1 C 1.2099(5) 0.5322(4) 0.05694(18) 0.0373(10) Uani 1 1 d . . . . .
C2 C 1.1135(6) 0.4464(4) 0.0650(2) 0.0465(12) Uani 1 1 d . . . . .
H2 H 1.1085 0.3752 0.0440 0.056 Uiso 1 1 calc R U . . .
C3 C 1.0252(6) 0.4659(4) 0.1039(2) 0.0466(12) Uani 1 1 d . . . . .
H3 H 0.9609 0.4071 0.1100 0.056 Uiso 1 1 calc R U . . .
C4 C 1.0296(5) 0.5702(3) 0.13400(18) 0.0341(10) Uani 1 1 d . . . . .
C5 C 1.1256(5) 0.6541(4) 0.12550(19) 0.0378(10) Uani 1 1 d . . . . .
H5 H 1.1291 0.7258 0.1459 0.045 Uiso 1 1 calc R U . . .
C6 C 1.2161(5) 0.6352(4) 0.0880(2) 0.0403(11) Uani 1 1 d . . . . .
H6 H 1.2835 0.6931 0.0834 0.048 Uiso 1 1 calc R U . . .
C7 C 0.9355(5) 0.5914(4) 0.17541(17) 0.0354(10) Uani 1 1 d D . . . .
C8 C 0.7271(4) 0.9001(3) 0.19546(16) 0.0278(9) Uani 1 1 d . . . . .
C9 C 0.7188(4) 0.8546(3) 0.24343(16) 0.0266(8) Uani 1 1 d . . . . .
H9 H 0.6840 0.7789 0.2440 0.032 Uiso 1 1 calc R U . . .
C10 C 0.7634(4) 0.9238(3) 0.29044(16) 0.0277(9) Uani 1 1 d . . . . .
C11 C 0.8088(5) 1.0361(3) 0.28982(18) 0.0323(9) Uani 1 1 d . . . . .
H11 H 0.8372 1.0825 0.3226 0.039 Uiso 1 1 calc R U . . .
C12 C 0.8125(5) 1.0797(4) 0.24145(18) 0.0358(10) Uani 1 1 d . . . . .
H12 H 0.8417 1.1567 0.2409 0.043 Uiso 1 1 calc R U . . .
C13 C 0.7735(5) 1.0114(4) 0.19344(18) 0.0313(9) Uani 1 1 d . . . . .
H13 H 0.7785 1.0402 0.1600 0.038 Uiso 1 1 calc R U . . .
C14 C 0.3732(5) 0.9157(4) 0.35496(17) 0.0318(9) Uani 1 1 d D . . . .
C15 C 0.3625(5) 0.9963(4) 0.40169(16) 0.0313(9) Uani 1 1 d . . . . .
C16 C 0.4588(5) 1.0892(4) 0.41487(18) 0.0357(10) Uani 1 1 d . . . . .
H16 H 0.5312 1.1004 0.3931 0.043 Uiso 1 1 calc R U . . .
C17 C 0.4526(5) 1.1659(4) 0.45862(19) 0.0379(10) Uani 1 1 d . . . . .
H17 H 0.5195 1.2291 0.4666 0.045 Uiso 1 1 calc R U . . .
C18 C 0.3482(6) 1.1503(4) 0.49086(18) 0.0401(11) Uani 1 1 d . . . . .
C19 C 0.2494(6) 1.0589(4) 0.4779(2) 0.0458(12) Uani 1 1 d . . . . .
H19 H 0.1769 1.0486 0.4997 0.055 Uiso 1 1 calc R U . . .
C20 C 0.2548(5) 0.9826(4) 0.43373(19) 0.0388(10) Uani 1 1 d . . . . .
H20 H 0.1855 0.9210 0.4251 0.047 Uiso 1 1 calc R U . . .
C21 C 1.3034(7) 0.4175(4) -0.0117(2) 0.0518(13) Uani 1 1 d . . . . .
H21A H 1.3415 0.3581 0.0114 0.078 Uiso 1 1 calc R U . . .
H21B H 1.3678 0.4255 -0.0382 0.078 Uiso 1 1 calc R U . . .
H21C H 1.2028 0.3966 -0.0302 0.078 Uiso 1 1 calc R U . . .
C22 C 0.9583(11) 0.5251(8) 0.2244(3) 0.0422(19) Uani 0.69(5) 1 d D U P A 1
F1 F 1.0942(9) 0.5466(15) 0.2522(5) 0.048(3) Uani 0.69(5) 1 d D U P A 1
F2 F 0.950(2) 0.4133(10) 0.2098(7) 0.057(3) Uani 0.69(5) 1 d D U P A 1
F3 F 0.8603(14) 0.5461(14) 0.2567(7) 0.049(2) Uani 0.69(5) 1 d D U P A 1
C22B C 0.961(2) 0.5200(19) 0.2227(7) 0.045(3) Uani 0.31(5) 1 d D U P A 2
F1B F 1.105(2) 0.510(3) 0.2413(14) 0.065(4) Uani 0.31(5) 1 d D U P A 2
F2B F 0.910(3) 0.414(2) 0.2082(14) 0.050(4) Uani 0.31(5) 1 d D U P A 2
F3B F 0.892(4) 0.561(3) 0.2620(12) 0.044(4) Uani 0.31(5) 1 d D U P A 2
C23 C 0.2316(5) 0.8660(6) 0.3201(2) 0.0400(13) Uani 0.918(14) 1 d D U P B 1
F4 F 0.2522(4) 0.8164(5) 0.27285(17) 0.0489(12) Uani 0.918(14) 1 d D U P B 1
F5 F 0.1731(5) 0.7848(4) 0.3448(2) 0.0558(12) Uani 0.918(14) 1 d D U P B 1
F6 F 0.1295(4) 0.9449(5) 0.31075(17) 0.0534(12) Uani 0.918(14) 1 d D U P B 1
C23B C 0.243(3) 0.834(3) 0.3330(17) 0.048(4) Uani 0.082(14) 1 d D U P B 2
F4B F 0.256(5) 0.774(4) 0.2869(18) 0.049(6) Uani 0.082(14) 1 d D U P B 2
F5B F 0.207(5) 0.754(4) 0.364(2) 0.057(7) Uani 0.082(14) 1 d D U P B 2
F6B F 0.124(5) 0.898(4) 0.323(2) 0.052(6) Uani 0.082(14) 1 d D U P B 2
C24 C 0.4407(8) 1.3065(5) 0.5530(2) 0.0624(16) Uani 1 1 d . . . . .
H24A H 0.5387 1.2718 0.5587 0.094 Uiso 1 1 calc R U . . .
H24B H 0.4222 1.3448 0.5871 0.094 Uiso 1 1 calc R U . . .
H24C H 0.4373 1.3620 0.5264 0.094 Uiso 1 1 calc R U . . .
S3 S 0.60884(11) 0.36757(9) 0.34864(4) 0.0319(2) Uani 1 1 d . . . . .
S4 S 0.58721(15) 0.32681(10) 0.13382(5) 0.0443(3) Uani 1 1 d . . . . .
O9 O 1.2013(4) 0.7166(3) 0.53389(14) 0.0504(9) Uani 1 1 d . . . . .
O10 O 0.7762(3) 0.4171(3) 0.36814(12) 0.0353(7) Uani 1 1 d . . . . .
O11 O 0.5330(3) 0.4243(3) 0.38722(13) 0.0402(7) Uani 1 1 d . . . . .
O12 O 0.6116(3) 0.2474(3) 0.34056(12) 0.0365(7) Uani 1 1 d . . . . .
O13 O 0.4379(4) 0.2517(3) 0.11363(14) 0.0519(9) Uani 1 1 d . . . . .
O14 O 0.5862(5) 0.3977(3) 0.09161(15) 0.0617(11) Uani 1 1 d . . . . .
O15 O 0.7047(4) 0.2532(3) 0.14786(14) 0.0528(9) Uani 1 1 d . . . . .
O16 O -0.1820(5) 0.1426(3) -0.02562(16) 0.0607(10) Uani 1 1 d . . . . .
N3 N 0.8791(4) 0.3554(3) 0.34069(14) 0.0318(8) Uani 1 1 d . . . . .
N4 N 0.4282(5) 0.1693(3) 0.15161(17) 0.0466(10) Uani 1 1 d . . . . .
C25 C 1.1514(5) 0.6419(4) 0.48984(18) 0.0366(10) Uani 1 1 d . . . . .
C26 C 1.2275(6) 0.5420(4) 0.4869(2) 0.0494(13) Uani 1 1 d . . . . .
H26 H 1.3096 0.5292 0.5142 0.059 Uiso 1 1 calc R U . . .
C27 C 1.1852(5) 0.4600(4) 0.4447(2) 0.0460(13) Uani 1 1 d . . . . .
H27 H 1.2392 0.3916 0.4426 0.055 Uiso 1 1 calc R U . . .
C28 C 1.0630(5) 0.4771(4) 0.40486(17) 0.0301(9) Uani 1 1 d . . . . .
C29 C 0.9899(5) 0.5798(4) 0.40827(17) 0.0321(9) Uani 1 1 d . . . . .
H29 H 0.9086 0.5935 0.3809 0.039 Uiso 1 1 calc R U . . .
C30 C 1.0321(5) 0.6623(4) 0.45014(18) 0.0334(10) Uani 1 1 d . . . . .
H30 H 0.9804 0.7319 0.4518 0.040 Uiso 1 1 calc R U . . .
C31 C 1.0115(5) 0.3882(3) 0.36123(16) 0.0294(9) Uani 1 1 d D . . . .
C32 C 0.5588(4) 0.4226(4) 0.28605(17) 0.0317(9) Uani 1 1 d . . . . .
C33 C 0.5834(5) 0.3587(4) 0.24093(18) 0.0332(10) Uani 1 1 d . . . . .
H33 H 0.6224 0.2844 0.2430 0.040 Uiso 1 1 calc R U . . .
C34 C 0.5498(5) 0.4052(4) 0.19182(19) 0.0379(10) Uani 1 1 d . . . . .
C35 C 0.4889(5) 0.5133(4) 0.1881(2) 0.0416(11) Uani 1 1 d . . . . .
H35 H 0.4641 0.5437 0.1543 0.050 Uiso 1 1 calc R U . . .
C36 C 0.4659(5) 0.5743(4) 0.2341(2) 0.0454(12) Uani 1 1 d . . . . .
H36 H 0.4254 0.6481 0.2320 0.054 Uiso 1 1 calc R U . . .
C37 C 0.5000(5) 0.5316(4) 0.2836(2) 0.0406(11) Uani 1 1 d . . . . .
H37 H 0.4839 0.5753 0.3153 0.049 Uiso 1 1 calc R U . . .
C38 C 0.3022(6) 0.1197(4) 0.14169(19) 0.0411(11) Uani 1 1 d D . . . .
C39 C 0.1752(5) 0.1316(4) 0.09806(19) 0.0390(11) Uani 1 1 d . . . . .
C40 C 0.1926(6) 0.1309(4) 0.04446(19) 0.0415(11) Uani 1 1 d . . . . .
H40 H 0.2893 0.1262 0.0359 0.050 Uiso 1 1 calc R U . . .
C41 C 0.0740(6) 0.1369(4) 0.0042(2) 0.0459(12) Uani 1 1 d . . . . .
H41 H 0.0882 0.1361 -0.0321 0.055 Uiso 1 1 calc R U . . .
C42 C -0.0685(6) 0.1442(4) 0.0165(2) 0.0441(12) Uani 1 1 d . . . . .
C43 C -0.0877(6) 0.1503(4) 0.0693(2) 0.0432(11) Uani 1 1 d . . . . .
H43 H -0.1839 0.1590 0.0782 0.052 Uiso 1 1 calc R U . . .
C44 C 0.0345(6) 0.1435(4) 0.1093(2) 0.0434(11) Uani 1 1 d . . . . .
H44 H 0.0208 0.1471 0.1457 0.052 Uiso 1 1 calc R U . . .
C45 C 1.1134(7) 0.8126(4) 0.5430(2) 0.0501(13) Uani 1 1 d . . . . .
H45A H 1.1049 0.8587 0.5124 0.075 Uiso 1 1 calc R U . . .
H45B H 1.1601 0.8582 0.5758 0.075 Uiso 1 1 calc R U . . .
H45C H 1.0145 0.7872 0.5471 0.075 Uiso 1 1 calc R U . . .
C46 C 1.1240(5) 0.3162(5) 0.33618(19) 0.0333(11) Uani 0.941(15) 1 d D U P C 1
F7 F 1.1828(5) 0.2408(4) 0.3691(2) 0.0552(12) Uani 0.941(15) 1 d D U P C 1
F8 F 1.2333(4) 0.3813(5) 0.32690(16) 0.0489(11) Uani 0.941(15) 1 d D U P C 1
F9 F 1.0675(3) 0.2599(5) 0.28964(14) 0.0431(11) Uani 0.941(15) 1 d D U P C 1
C46B C 1.133(3) 0.346(5) 0.3307(17) 0.042(4) Uani 0.059(15) 1 d D U P C 2
F7B F 1.214(6) 0.262(5) 0.350(3) 0.048(5) Uani 0.059(15) 1 d D U P C 2
F8B F 1.221(6) 0.430(6) 0.324(2) 0.047(7) Uani 0.059(15) 1 d D U P C 2
F9B F 1.058(6) 0.309(7) 0.283(2) 0.045(6) Uani 0.059(15) 1 d D U P C 2
C47 C 0.2882(9) 0.0373(6) 0.1826(3) 0.0472(17) Uani 0.740(15) 1 d D U P D 1
F10 F 0.4167(6) 0.0143(7) 0.2128(3) 0.0582(18) Uani 0.740(15) 1 d D U P D 1
F11 F 0.2045(7) 0.0802(8) 0.2169(3) 0.0649(19) Uani 0.740(15) 1 d D U P D 1
F12 F 0.2267(12) -0.0597(5) 0.1592(2) 0.078(2) Uani 0.740(15) 1 d D U P D 1
C47B C 0.299(2) 0.0320(12) 0.1819(6) 0.056(4) Uani 0.260(15) 1 d D U P D 2
F10B F 0.398(2) 0.045(2) 0.2280(9) 0.077(5) Uani 0.260(15) 1 d D U P D 2
F11B F 0.1729(18) 0.027(2) 0.2015(9) 0.075(4) Uani 0.260(15) 1 d D U P D 2
F12B F 0.318(3) -0.0730(14) 0.1605(7) 0.082(4) Uani 0.260(15) 1 d D U P D 2
C48 C -0.3288(7) 0.1485(6) -0.0129(3) 0.0746(19) Uani 1 1 d . . . . .
H48A H -0.3450 0.0853 0.0081 0.112 Uiso 1 1 calc R U . . .
H48B H -0.4019 0.1433 -0.0462 0.112 Uiso 1 1 calc R U . . .
H48C H -0.3397 0.2208 0.0081 0.112 Uiso 1 1 calc R U . . .

loop_
_atom_site_aniso_label
_atom_site_aniso_U_11
_atom_site_aniso_U_22
_atom_site_aniso_U_33
_atom_site_aniso_U_23
_atom_site_aniso_U_13
_atom_site_aniso_U_12
S1 0.0390(6) 0.0304(5) 0.0290(5) 0.0019(4) -0.0016(4) 0.0018(4)
S2 0.0266(5) 0.0351(6) 0.0283(5) 0.0033(4) 0.0056(4) 0.0118(4)
O1 0.056(2) 0.0416(19) 0.048(2) 0.0079(15) 0.0138(17) 0.0040(16)
O2 0.056(2) 0.0360(17) 0.0265(15) 0.0056(13) 0.0049(14) 0.0096(15)
O3 0.054(2) 0.0395(18) 0.0287(16) 0.0083(13) -0.0010(14) 0.0078(15)
O4 0.048(2) 0.0413(18) 0.0376(17) 0.0042(14) -0.0059(15) -0.0028(15)
O5 0.0250(15) 0.0426(17) 0.0313(15) -0.0004(13) 0.0060(12) 0.0109(12)
O6 0.0300(16) 0.0474(18) 0.0314(16) 0.0001(13) 0.0010(12) 0.0109(13)
O7 0.0371(17) 0.0396(17) 0.0322(16) 0.0070(13) 0.0087(13) 0.0134(13)
O8 0.083(3) 0.043(2) 0.0419(19) 0.0009(16) 0.0254(19) 0.0102(19)
N1 0.051(2) 0.0300(19) 0.0307(19) 0.0046(15) 0.0055(17) 0.0040(17)
N2 0.0258(19) 0.046(2) 0.0282(18) 0.0049(16) 0.0071(14) 0.0072(16)
C1 0.039(3) 0.037(2) 0.036(2) 0.0092(19) 0.004(2) 0.006(2)
C2 0.058(3) 0.028(2) 0.053(3) -0.006(2) 0.011(2) -0.005(2)
C3 0.059(3) 0.029(2) 0.053(3) -0.002(2) 0.019(3) -0.008(2)
C4 0.039(2) 0.022(2) 0.037(2) 0.0032(17) -0.0029(19) 0.0019(18)
C5 0.042(3) 0.027(2) 0.041(3) 0.0000(19) -0.001(2) 0.0046(19)
C6 0.039(3) 0.032(2) 0.049(3) 0.008(2) 0.005(2) -0.0045(19)
C7 0.045(3) 0.025(2) 0.033(2) 0.0004(18) -0.0002(19) -0.0030(19)
C8 0.025(2) 0.028(2) 0.028(2) 0.0002(16) 0.0010(16) 0.0047(16)
C9 0.022(2) 0.023(2) 0.035(2) 0.0028(16) 0.0034(16) 0.0007(15)
C10 0.021(2) 0.032(2) 0.031(2) 0.0039(17) 0.0047(16) 0.0097(16)
C11 0.028(2) 0.027(2) 0.039(2) -0.0042(18) 0.0027(18) 0.0042(17)
C12 0.035(2) 0.026(2) 0.045(3) 0.0037(19) 0.002(2) -0.0001(18)
C13 0.026(2) 0.031(2) 0.037(2) 0.0062(18) 0.0028(17) 0.0031(17)
C14 0.026(2) 0.039(2) 0.032(2) 0.0092(18) 0.0069(17) 0.0094(18)
C15 0.031(2) 0.035(2) 0.030(2) 0.0087(18) 0.0103(17) 0.0154(18)
C16 0.036(2) 0.036(2) 0.041(2) 0.013(2) 0.019(2) 0.0142(19)
C17 0.038(3) 0.030(2) 0.047(3) 0.010(2) 0.009(2) 0.0098(19)
C18 0.057(3) 0.034(2) 0.033(2) 0.0088(19) 0.015(2) 0.020(2)
C19 0.057(3) 0.047(3) 0.043(3) 0.010(2) 0.032(2) 0.012(2)
C20 0.038(3) 0.041(3) 0.041(3) 0.009(2) 0.016(2) 0.002(2)
C21 0.068(4) 0.046(3) 0.043(3) 0.002(2) 0.013(3) 0.006(3)
C22 0.049(4) 0.033(3) 0.044(4) 0.009(3) 0.002(3) 0.001(3)
F1 0.043(3) 0.060(5) 0.040(4) 0.017(3) -0.004(2) 0.007(3)
F2 0.073(7) 0.032(3) 0.072(4) 0.014(3) 0.022(5) 0.007(4)
F3 0.047(4) 0.058(5) 0.044(5) 0.019(3) 0.005(3) -0.004(4)
C22B 0.050(6) 0.037(6) 0.048(6) 0.011(6) 0.003(6) 0.004(6)
F1B 0.058(7) 0.068(9) 0.065(8) 0.014(7) -0.001(6) 0.011(7)
F2B 0.047(9) 0.046(7) 0.064(7) 0.025(6) 0.019(7) 0.003(6)
F3B 0.055(8) 0.051(7) 0.026(6) 0.000(5) 0.008(7) 0.002(7)
C23 0.028(3) 0.057(3) 0.038(3) 0.008(2) 0.011(2) 0.009(2)
F4 0.0365(17) 0.073(3) 0.0349(19) -0.0044(18) 0.0046(14) 0.0070(17)
F5 0.054(2) 0.065(2) 0.049(2) 0.007(2) 0.0126(18) -0.0147(19)
F6 0.0294(16) 0.076(3) 0.054(2) 0.010(2) 0.0029(14) 0.0186(18)
C23B 0.035(7) 0.066(7) 0.044(7) 0.006(7) 0.007(7) 0.005(7)
F4B 0.040(10) 0.061(10) 0.045(10) 0.006(10) 0.002(9) 0.006(10)
F5B 0.047(11) 0.067(12) 0.053(12) 0.007(11) -0.003(11) -0.011(11)
F6B 0.036(10) 0.070(10) 0.048(10) 0.009(10) 0.004(9) 0.010(10)
C24 0.099(5) 0.045(3) 0.044(3) 0.000(2) 0.014(3) 0.007(3)
S3 0.0235(5) 0.0359(6) 0.0342(5) 0.0013(4) 0.0002(4) -0.0057(4)
S4 0.0539(8) 0.0421(7) 0.0365(6) 0.0107(5) 0.0033(5) -0.0062(5)
O9 0.054(2) 0.0407(19) 0.047(2) -0.0104(15) -0.0089(16) 0.0047(16)
O10 0.0232(15) 0.0380(17) 0.0407(17) -0.0051(13) -0.0013(12) -0.0017(12)
O11 0.0280(16) 0.0501(19) 0.0407(18) -0.0040(15) 0.0049(13) -0.0030(14)
O12 0.0340(17) 0.0398(17) 0.0338(16) 0.0050(13) 0.0001(13) -0.0055(13)
O13 0.067(2) 0.0428(19) 0.0450(19) 0.0191(16) 0.0014(17) -0.0005(17)
O14 0.082(3) 0.062(2) 0.043(2) 0.0242(18) 0.0068(19) -0.015(2)
O15 0.066(2) 0.056(2) 0.0400(19) 0.0072(16) 0.0165(17) 0.0033(18)
O16 0.067(3) 0.054(2) 0.056(2) 0.0152(18) -0.0098(19) -0.0026(19)
N3 0.0262(19) 0.0328(19) 0.0338(19) 0.0013(15) -0.0011(15) 0.0014(15)
N4 0.057(3) 0.037(2) 0.044(2) 0.0091(18) 0.001(2) -0.0052(19)
C25 0.037(2) 0.035(2) 0.034(2) -0.0028(19) -0.0018(19) -0.0061(19)
C26 0.042(3) 0.047(3) 0.047(3) -0.003(2) -0.020(2) 0.009(2)
C27 0.040(3) 0.038(3) 0.050(3) -0.006(2) -0.014(2) 0.010(2)
C28 0.027(2) 0.031(2) 0.031(2) 0.0046(17) 0.0004(17) -0.0033(17)
C29 0.028(2) 0.030(2) 0.034(2) 0.0075(18) -0.0073(17) -0.0014(17)
C30 0.032(2) 0.024(2) 0.043(2) 0.0080(18) 0.0019(19) 0.0004(17)
C31 0.028(2) 0.029(2) 0.031(2) 0.0072(17) 0.0019(17) 0.0025(17)
C32 0.021(2) 0.034(2) 0.038(2) 0.0054(19) 0.0000(17) -0.0080(17)
C33 0.026(2) 0.026(2) 0.045(3) 0.0057(19) 0.0005(18) -0.0019(17)
C34 0.036(2) 0.037(2) 0.039(2) 0.009(2) -0.0013(19) -0.0039(19)
C35 0.038(3) 0.037(3) 0.047(3) 0.016(2) -0.005(2) -0.003(2)
C36 0.037(3) 0.035(3) 0.063(3) 0.010(2) 0.002(2) 0.006(2)
C37 0.030(2) 0.034(2) 0.055(3) -0.001(2) 0.001(2) 0.0015(19)
C38 0.046(3) 0.035(2) 0.042(3) 0.002(2) 0.008(2) 0.002(2)
C39 0.045(3) 0.030(2) 0.041(3) 0.0020(19) 0.005(2) 0.0009(19)
C40 0.052(3) 0.032(2) 0.040(3) 0.002(2) 0.008(2) -0.003(2)
C41 0.066(4) 0.033(2) 0.039(3) 0.003(2) 0.012(2) 0.001(2)
C42 0.053(3) 0.029(2) 0.046(3) 0.008(2) -0.003(2) 0.001(2)
C43 0.042(3) 0.043(3) 0.046(3) 0.005(2) 0.010(2) 0.003(2)
C44 0.046(3) 0.043(3) 0.041(3) 0.002(2) 0.007(2) -0.001(2)
C45 0.071(4) 0.037(3) 0.039(3) -0.003(2) 0.005(2) -0.002(2)
C46 0.027(2) 0.034(3) 0.037(2) 0.002(2) 0.0008(19) 0.0016(19)
F7 0.069(2) 0.054(2) 0.044(2) 0.0148(17) 0.0083(19) 0.0355(17)
F8 0.0290(16) 0.055(3) 0.0617(19) -0.0070(19) 0.0105(14) -0.0022(16)
F9 0.0345(15) 0.048(3) 0.0420(17) -0.0112(16) 0.0006(12) 0.0036(15)
C46B 0.035(7) 0.044(7) 0.045(7) 0.001(7) 0.002(7) 0.006(7)
F7B 0.040(9) 0.053(9) 0.049(9) 0.002(9) 0.005(9) 0.007(9)
F8B 0.036(11) 0.047(12) 0.056(12) -0.004(12) 0.006(11) 0.008(12)
F9B 0.040(10) 0.041(10) 0.051(10) -0.004(10) 0.000(10) 0.004(10)
C47 0.047(4) 0.049(4) 0.048(3) 0.005(3) 0.016(3) -0.009(3)
F10 0.047(3) 0.066(4) 0.068(4) 0.042(3) 0.007(2) 0.009(2)
F11 0.069(3) 0.087(5) 0.045(3) 0.020(3) 0.022(2) 0.015(3)
F12 0.112(6) 0.053(3) 0.064(3) 0.023(2) -0.004(3) -0.034(3)
C47B 0.059(6) 0.054(6) 0.056(6) 0.013(6) 0.008(6) -0.006(6)
F10B 0.078(8) 0.066(9) 0.083(9) 0.026(7) -0.007(8) 0.002(7)
F11B 0.084(8) 0.073(9) 0.063(8) 0.014(7) -0.004(7) -0.002(7)
F12B 0.088(9) 0.059(7) 0.094(8) 0.008(6) 0.005(8) -0.005(7)
C48 0.058(4) 0.078(5) 0.081(5) 0.023(4) -0.016(3) -0.001(3)

loop_
_atom_type_symbol
_atom_type_description
_atom_type_scat_dispersion_real
_atom_type_scat_dispersion_imag
_atom_type_scat_source
C C 0.0181 0.0091 'International Tables Vol C Tables 4.2.6.8 and 6.1.1.4'
H H 0.0000 0.0000 'International Tables Vol C Tables 4.2.6.8 and 6.1.1.4'
N N 0.0311 0.0180 'International Tables Vol C Tables 4.2.6.8 and 6.1.1.4'
O O 0.0492 0.0322 'International Tables Vol C Tables 4.2.6.8 and 6.1.1.4'
F F 0.0727 0.0534 'International Tables Vol C Tables 4.2.6.8 and 6.1.1.4'
S S 0.3331 0.5567 'International Tables Vol C Tables 4.2.6.8 and 6.1.1.4'

loop_
_exptl_crystal_face_index_h
_exptl_crystal_face_index_k
_exptl_crystal_face_index_l
_exptl_crystal_face_perp_dist
1.00 3.00 0.00 0.1130
-4.00 0.00 3.00 0.1210
0.00 0.00 1.00 0.0140
0.00 0.00 -1.00 0.0030
0.00 -2.00 1.00 0.1170

loop_
_geom_angle_atom_site_label_1
_geom_angle_atom_site_label_2
_geom_angle_atom_site_label_3
_geom_angle
O4 S1 O3 121.2(2)
O4 S1 O2 108.87(19)
O3 S1 O2 102.16(18)
O4 S1 C8 109.1(2)
O3 S1 C8 110.5(2)
O2 S1 C8 103.42(17)
O6 S2 O7 121.40(18)
O6 S2 O5 101.58(17)
O7 S2 O5 110.05(18)
O6 S2 C10 110.3(2)
O7 S2 C10 109.16(19)
O5 S2 C10 102.56(17)
C1 O1 C21 118.4(4)
N1 O2 S1 108.1(3)
N2 O5 S2 110.0(2)
C18 O8 C24 117.6(4)
C7 N1 O2 110.6(4)
C14 N2 O5 109.6(3)
O1 C1 C6 115.6(4)
O1 C1 C2 125.0(4)
C6 C1 C2 119.5(4)
C3 C2 C1 119.3(4)
C3 C2 H2 120.3
C1 C2 H2 120.3
C2 C3 C4 120.8(5)
C2 C3 H3 119.6
C4 C3 H3 119.6
C5 C4 C3 119.0(4)
C5 C4 C7 120.0(4)
C3 C4 C7 121.0(4)
C6 C5 C4 120.8(4)
C6 C5 H5 119.6
C4 C5 H5 119.6
C5 C6 C1 120.5(4)
C5 C6 H6 119.8
C1 C6 H6 119.8
N1 C7 C4 128.6(4)
N1 C7 C22B 113.7(10)
C4 C7 C22B 117.7(10)
N1 C7 C22 111.1(6)
C4 C7 C22 120.2(5)
C9 C8 C13 122.6(4)
C9 C8 S1 119.1(3)
C13 C8 S1 118.4(3)
C10 C9 C8 117.3(4)
C10 C9 H9 121.4
C8 C9 H9 121.4
C9 C10 C11 121.6(4)
C9 C10 S2 118.5(3)
C11 C10 S2 119.9(3)
C12 C11 C10 119.7(4)
C12 C11 H11 120.2
C10 C11 H11 120.2
C11 C12 C13 120.3(4)
C11 C12 H12 119.9
C13 C12 H12 119.9
C8 C13 C12 118.5(4)
C8 C13 H13 120.7
C12 C13 H13 120.7
N2 C14 C15 130.0(4)
N2 C14 C23 110.9(4)
C15 C14 C23 119.1(4)
N2 C14 C23B 108.3(14)
C15 C14 C23B 118.6(14)
C16 C15 C20 118.1(4)
C16 C15 C14 120.4(4)
C20 C15 C14 121.5(4)
C17 C16 C15 121.9(4)
C17 C16 H16 119.1
C15 C16 H16 119.1
C16 C17 C18 119.6(5)
C16 C17 H17 120.2
C18 C17 H17 120.2
O8 C18 C17 124.7(5)
O8 C18 C19 115.9(4)
C17 C18 C19 119.4(4)
C20 C19 C18 121.0(4)
C20 C19 H19 119.5
C18 C19 H19 119.5
C19 C20 C15 119.9(5)
C19 C20 H20 120.0
C15 C20 H20 120.0
O1 C21 H21A 109.5
O1 C21 H21B 109.5
H21A C21 H21B 109.5
O1 C21 H21C 109.5
H21A C21 H21C 109.5
H21B C21 H21C 109.5
F3 C22 F1 109.1(7)
F3 C22 F2 106.6(7)
F1 C22 F2 106.6(7)
F3 C22 C7 114.4(10)
F1 C22 C7 109.3(7)
F2 C22 C7 110.5(11)
F3B C22B F1B 109.8(13)
F3B C22B F2B 106.9(12)
F1B C22B F2B 105.5(12)
F3B C22B C7 112(2)
F1B C22B C7 111.1(17)
F2B C22B C7 111(2)
F6 C23 F4 107.8(4)
F6 C23 F5 107.3(4)
F4 C23 F5 106.0(5)
F6 C23 C14 111.5(4)
F4 C23 C14 113.5(4)
F5 C23 C14 110.4(4)
F6B C23B F4B 106.8(16)
F6B C23B F5B 106.0(16)
F4B C23B F5B 103.9(15)
F6B C23B C14 106(3)
F4B C23B C14 114(3)
F5B C23B C14 119(3)
O8 C24 H24A 109.5
O8 C24 H24B 109.5
H24A C24 H24B 109.5
O8 C24 H24C 109.5
H24A C24 H24C 109.5
H24B C24 H24C 109.5
O12 S3 O11 121.9(2)
O12 S3 O10 109.47(17)
O11 S3 O10 101.88(17)
O12 S3 C32 108.92(19)
O11 S3 C32 110.6(2)
O10 S3 C32 102.01(18)
O15 S4 O14 121.2(3)
O15 S4 O13 108.5(2)
O14 S4 O13 102.2(2)
O15 S4 C34 109.5(2)
O14 S4 C34 110.8(2)
O13 S4 C34 102.8(2)
C25 O9 C45 117.5(4)
N3 O10 S3 111.5(2)
N4 O13 S4 108.7(3)
C42 O16 C48 116.5(5)
C31 N3 O10 109.8(3)
C38 N4 O13 110.7(4)
O9 C25 C26 115.5(4)
O9 C25 C30 123.9(4)
C26 C25 C30 120.6(4)
C25 C26 C27 120.3(4)
C25 C26 H26 119.9
C27 C26 H26 119.9
C26 C27 C28 120.3(4)
C26 C27 H27 119.9
C28 C27 H27 119.9
C29 C28 C27 118.1(4)
C29 C28 C31 120.8(4)
C27 C28 C31 121.0(4)
C30 C29 C28 121.9(4)
C30 C29 H29 119.1
C28 C29 H29 119.1
C29 C30 C25 118.8(4)
C29 C30 H30 120.6
C25 C30 H30 120.6
N3 C31 C28 129.3(4)
N3 C31 C46B 116.3(17)
C28 C31 C46B 113.4(18)
N3 C31 C46 110.8(4)
C28 C31 C46 119.8(4)
C33 C32 C37 121.6(4)
C33 C32 S3 118.8(3)
C37 C32 S3 119.6(4)
C32 C33 C34 118.3(4)
C32 C33 H33 120.8
C34 C33 H33 120.8
C33 C34 C35 121.3(4)
C33 C34 S4 119.0(4)
C35 C34 S4 119.7(4)
C36 C35 C34 118.6(4)
C36 C35 H35 120.7
C34 C35 H35 120.7
C35 C36 C37 121.7(4)
C35 C36 H36 119.1
C37 C36 H36 119.1
C36 C37 C32 118.5(5)
C36 C37 H37 120.7
C32 C37 H37 120.7
N4 C38 C39 130.2(5)
N4 C38 C47 111.2(5)
C39 C38 C47 118.6(5)
N4 C38 C47B 108.6(8)
C39 C38 C47B 121.0(8)
C44 C39 C40 117.7(5)
C44 C39 C38 120.3(4)
C40 C39 C38 122.0(5)
C41 C40 C39 121.6(5)
C41 C40 H40 119.2
C39 C40 H40 119.2
C40 C41 C42 119.5(5)
C40 C41 H41 120.2
C42 C41 H41 120.2
O16 C42 C43 123.6(5)
O16 C42 C41 116.5(5)
C43 C42 C41 119.9(5)
C42 C43 C44 119.3(5)
C42 C43 H43 120.4
C44 C43 H43 120.4
C39 C44 C43 121.9(5)
C39 C44 H44 119.0
C43 C44 H44 119.0
O9 C45 H45A 109.5
O9 C45 H45B 109.5
H45A C45 H45B 109.5
O9 C45 H45C 109.5
H45A C45 H45C 109.5
H45B C45 H45C 109.5
F9 C46 F7 107.7(4)
F9 C46 F8 106.5(4)
F7 C46 F8 107.8(4)
F9 C46 C31 113.7(4)
F7 C46 C31 110.5(4)
F8 C46 C31 110.5(4)
F9B C46B F7B 108.7(17)
F9B C46B F8B 107.5(17)
F7B C46B F8B 109.0(17)
F9B C46B C31 103(4)
F7B C46B C31 116(4)
F8B C46B C31 112(4)
F12 C47 F11 108.1(6)
F12 C47 F10 108.0(6)
F11 C47 F10 105.3(6)
F12 C47 C38 111.0(6)
F11 C47 C38 110.4(6)
F10 C47 C38 113.7(6)
F12B C47B F11B 105.5(12)
F12B C47B F10B 105.5(12)
F11B C47B F10B 100.1(12)
F12B C47B C38 111.7(13)
F11B C47B C38 115.0(14)
F10B C47B C38 117.6(17)
O16 C48 H48A 109.5
O16 C48 H48B 109.5
H48A C48 H48B 109.5
O16 C48 H48C 109.5
H48A C48 H48C 109.5
H48B C48 H48C 109.5

loop_
_geom_bond_atom_site_label_1
_geom_bond_atom_site_label_2
_geom_bond_distance
S1 O4 1.404(4)
S1 O3 1.415(3)
S1 O2 1.627(3)
S1 C8 1.763(4)
S2 O6 1.422(3)
S2 O7 1.423(3)
S2 O5 1.611(3)
S2 C10 1.754(4)
O1 C1 1.340(6)
O1 C21 1.440(6)
O2 N1 1.431(5)
O5 N2 1.424(5)
O8 C18 1.352(5)
O8 C24 1.418(7)
N1 C7 1.282(6)
N2 C14 1.289(5)
C1 C6 1.384(7)
C1 C2 1.395(7)
C2 C3 1.386(7)
C2 H2 0.9500
C3 C4 1.387(6)
C3 H3 0.9500
C4 C5 1.379(7)
C4 C7 1.476(7)
C5 C6 1.370(7)
C5 H5 0.9500
C6 H6 0.9500
C7 C22B 1.511(10)
C7 C22 1.512(7)
C8 C9 1.387(6)
C8 C13 1.388(6)
C9 C10 1.383(6)
C9 H9 0.9500
C10 C11 1.392(6)
C11 C12 1.377(6)
C11 H11 0.9500
C12 C13 1.391(6)
C12 H12 0.9500
C13 H13 0.9500
C14 C15 1.470(6)
C14 C23 1.522(7)
C14 C23B 1.529(12)
C15 C16 1.388(7)
C15 C20 1.401(6)
C16 C17 1.378(6)
C16 H16 0.9500
C17 C18 1.384(7)
C17 H17 0.9500
C18 C19 1.387(7)
C19 C20 1.381(7)
C19 H19 0.9500
C20 H20 0.9500
C21 H21A 0.9800
C21 H21B 0.9800
C21 H21C 0.9800
C22 F3 1.327(7)
C22 F1 1.331(7)
C22 F2 1.337(7)
C22B F3B 1.326(10)
C22B F1B 1.331(10)
C22B F2B 1.337(10)
C23 F6 1.329(6)
C23 F4 1.330(6)
C23 F5 1.349(6)
C23B F6B 1.333(12)
C23B F4B 1.335(11)
C23B F5B 1.355(12)
C24 H24A 0.9800
C24 H24B 0.9800
C24 H24C 0.9800
S3 O12 1.417(3)
S3 O11 1.418(3)
S3 O10 1.619(3)
S3 C32 1.756(4)
S4 O15 1.403(4)
S4 O14 1.415(4)
S4 O13 1.610(4)
S4 C34 1.753(5)
O9 C25 1.371(5)
O9 C45 1.417(6)
O10 N3 1.431(5)
O13 N4 1.441(5)
O16 C42 1.354(6)
O16 C48 1.438(8)
N3 C31 1.278(5)
N4 C38 1.269(6)
C25 C26 1.374(7)
C25 C30 1.389(6)
C26 C27 1.381(7)
C26 H26 0.9500
C27 C28 1.398(6)
C27 H27 0.9500
C28 C29 1.389(6)
C28 C31 1.469(6)
C29 C30 1.378(6)
C29 H29 0.9500
C30 H30 0.9500
C31 C46B 1.521(12)
C31 C46 1.525(6)
C32 C33 1.366(6)
C32 C37 1.399(6)
C33 C34 1.391(6)
C33 H33 0.9500
C34 C35 1.399(6)
C35 C36 1.364(7)
C35 H35 0.9500
C36 C37 1.380(7)
C36 H36 0.9500
C37 H37 0.9500
C38 C39 1.476(7)
C38 C47 1.505(7)
C38 C47B 1.521(10)
C39 C44 1.374(7)
C39 C40 1.395(7)
C40 C41 1.362(7)
C40 H40 0.9500
C41 C42 1.397(8)
C41 H41 0.9500
C42 C43 1.377(7)
C43 C44 1.381(7)
C43 H43 0.9500
C44 H44 0.9500
C45 H45A 0.9800
C45 H45B 0.9800
C45 H45C 0.9800
C46 F9 1.323(5)
C46 F7 1.326(5)
C46 F8 1.327(6)
C46B F9B 1.319(11)
C46B F7B 1.321(11)
C46B F8B 1.324(12)
C47 F12 1.319(8)
C47 F11 1.326(8)
C47 F10 1.331(7)
C47B F12B 1.333(11)
C47B F11B 1.337(11)
C47B F10B 1.345(11)
C48 H48A 0.9800
C48 H48B 0.9800
C48 H48C 0.9800

loop_
_geom_torsion_atom_site_label_1
_geom_torsion_atom_site_label_2
_geom_torsion_atom_site_label_3
_geom_torsion_atom_site_label_4
_geom_torsion
O4 S1 O2 N1 -53.8(3)
O3 S1 O2 N1 176.9(3)
C8 S1 O2 N1 62.1(3)
O6 S2 O5 N2 -177.3(3)
O7 S2 O5 N2 -47.5(3)
C10 S2 O5 N2 68.6(3)
S1 O2 N1 C7 172.8(3)
S2 O5 N2 C14 175.2(3)
C21 O1 C1 C6 177.9(4)
C21 O1 C1 C2 -1.8(7)
O1 C1 C2 C3 180.0(5)
C6 C1 C2 C3 0.2(7)
C1 C2 C3 C4 1.3(8)
C2 C3 C4 C5 -1.3(7)
C2 C3 C4 C7 179.9(5)
C3 C4 C5 C6 -0.2(7)
C7 C4 C5 C6 178.6(4)
C4 C5 C6 C1 1.7(7)
O1 C1 C6 C5 178.5(4)
C2 C1 C6 C5 -1.7(7)
O2 N1 C7 C4 0.5(6)
O2 N1 C7 C22B 178.3(10)
O2 N1 C7 C22 176.8(5)
C5 C4 C7 N1 61.8(7)
C3 C4 C7 N1 -119.5(5)
C5 C4 C7 C22B -116.0(11)
C3 C4 C7 C22B 62.8(11)
C5 C4 C7 C22 -114.3(6)
C3 C4 C7 C22 64.5(7)
O4 S1 C8 C9 39.3(4)
O3 S1 C8 C9 174.9(3)
O2 S1 C8 C9 -76.4(3)
O4 S1 C8 C13 -141.0(3)
O3 S1 C8 C13 -5.4(4)
O2 S1 C8 C13 103.3(3)
C13 C8 C9 C10 -1.9(6)
S1 C8 C9 C10 177.8(3)
C8 C9 C10 C11 2.7(6)
C8 C9 C10 S2 -176.8(3)
O6 S2 C10 C9 147.7(3)
O7 S2 C10 C9 12.0(4)
O5 S2 C10 C9 -104.7(3)
O6 S2 C10 C11 -31.7(4)
O7 S2 C10 C11 -167.5(3)
O5 S2 C10 C11 75.8(3)
C9 C10 C11 C12 -1.2(6)
S2 C10 C11 C12 178.2(3)
C10 C11 C12 C13 -1.1(6)
C9 C8 C13 C12 -0.3(6)
S1 C8 C13 C12 180.0(3)
C11 C12 C13 C8 1.8(6)
O5 N2 C14 C15 1.8(6)
O5 N2 C14 C23 -178.3(4)
O5 N2 C14 C23B -157(2)
N2 C14 C15 C16 38.2(7)
C23 C14 C15 C16 -141.6(5)
C23B C14 C15 C16 -164(2)
N2 C14 C15 C20 -142.4(5)
C23 C14 C15 C20 37.7(6)
C23B C14 C15 C20 15(2)
C20 C15 C16 C17 1.2(6)
C14 C15 C16 C17 -179.5(4)
C15 C16 C17 C18 0.4(7)
C24 O8 C18 C17 -10.2(7)
C24 O8 C18 C19 172.0(5)
C16 C17 C18 O8 -179.1(4)
C16 C17 C18 C19 -1.4(7)
O8 C18 C19 C20 178.7(4)
C17 C18 C19 C20 0.8(7)
C18 C19 C20 C15 0.8(7)
C16 C15 C20 C19 -1.7(7)
C14 C15 C20 C19 178.9(4)
N1 C7 C22 F3 7.9(12)
C4 C7 C22 F3 -175.4(10)
N1 C7 C22 F1 -114.9(11)
C4 C7 C22 F1 61.8(12)
N1 C7 C22 F2 128.1(10)
C4 C7 C22 F2 -55.2(11)
N1 C7 C22B F3B -11(2)
C4 C7 C22B F3B 167.3(17)
N1 C7 C22B F1B -134.1(18)
C4 C7 C22B F1B 44(2)
N1 C7 C22B F2B 109(2)
C4 C7 C22B F2B -73(2)
N2 C14 C23 F6 -136.8(4)
C15 C14 C23 F6 43.1(6)
N2 C14 C23 F4 -14.8(6)
C15 C14 C23 F4 165.1(4)
N2 C14 C23 F5 104.0(5)
C15 C14 C23 F5 -76.1(5)
N2 C14 C23B F6B -143.0(18)
C15 C14 C23B F6B 55(2)
N2 C14 C23B F4B -26(3)
C15 C14 C23B F4B 172.3(19)
N2 C14 C23B F5B 98(2)
C15 C14 C23B F5B -64(3)
O12 S3 O10 N3 38.8(3)
O11 S3 O10 N3 169.1(3)
C32 S3 O10 N3 -76.5(3)
O15 S4 O13 N4 47.4(3)
O14 S4 O13 N4 176.6(3)
C34 S4 O13 N4 -68.5(3)
S3 O10 N3 C31 -172.8(3)
S4 O13 N4 C38 170.3(4)
C45 O9 C25 C26 -170.6(5)
C45 O9 C25 C30 9.0(7)
O9 C25 C26 C27 179.0(5)
C30 C25 C26 C27 -0.6(8)
C25 C26 C27 C28 -1.0(9)
C26 C27 C28 C29 2.2(8)
C26 C27 C28 C31 -176.6(5)
C27 C28 C29 C30 -1.8(7)
C31 C28 C29 C30 177.0(4)
C28 C29 C30 C25 0.2(7)
O9 C25 C30 C29 -178.6(4)
C26 C25 C30 C29 1.0(7)
O10 N3 C31 C28 -2.1(6)
O10 N3 C31 C46B -170(3)
O10 N3 C31 C46 174.7(3)
C29 C28 C31 N3 -40.8(7)
C27 C28 C31 N3 138.0(5)
C29 C28 C31 C46B 127(2)
C27 C28 C31 C46B -54(2)
C29 C28 C31 C46 142.7(4)
C27 C28 C31 C46 -38.6(6)
O12 S3 C32 C33 -23.9(4)
O11 S3 C32 C33 -160.4(3)
O10 S3 C32 C33 91.8(3)
O12 S3 C32 C37 158.4(3)
O11 S3 C32 C37 21.8(4)
O10 S3 C32 C37 -85.9(4)
C37 C32 C33 C34 0.7(6)
S3 C32 C33 C34 -177.0(3)
C32 C33 C34 C35 -1.6(7)
C32 C33 C34 S4 177.6(3)
O15 S4 C34 C33 -27.2(4)
O14 S4 C34 C33 -163.4(4)
O13 S4 C34 C33 88.0(4)
O15 S4 C34 C35 152.0(4)
O14 S4 C34 C35 15.7(5)
O13 S4 C34 C35 -92.8(4)
C33 C34 C35 C36 1.5(7)
S4 C34 C35 C36 -177.6(4)
C34 C35 C36 C37 -0.5(7)
C35 C36 C37 C32 -0.4(7)
C33 C32 C37 C36 0.3(7)
S3 C32 C37 C36 178.0(3)
O13 N4 C38 C39 2.4(7)
O13 N4 C38 C47 -177.4(4)
O13 N4 C38 C47B 178.7(8)
N4 C38 C39 C44 -133.1(6)
C47 C38 C39 C44 46.7(7)
C47B C38 C39 C44 51.0(10)
N4 C38 C39 C40 47.2(8)
C47 C38 C39 C40 -133.0(5)
C47B C38 C39 C40 -128.7(9)
C44 C39 C40 C41 -2.7(7)
C38 C39 C40 C41 177.0(4)
C39 C40 C41 C42 0.2(7)
C48 O16 C42 C43 0.5(7)
C48 O16 C42 C41 179.1(5)
C40 C41 C42 O16 -175.9(4)
C40 C41 C42 C43 2.8(7)
O16 C42 C43 C44 175.5(4)
C41 C42 C43 C44 -3.1(7)
C40 C39 C44 C43 2.4(7)
C38 C39 C44 C43 -177.3(4)
C42 C43 C44 C39 0.5(8)
N3 C31 C46 F9 18.6(5)
C28 C31 C46 F9 -164.2(4)
N3 C31 C46 F7 -102.6(4)
C28 C31 C46 F7 74.6(5)
N3 C31 C46 F8 138.2(4)
C28 C31 C46 F8 -44.6(5)
N3 C31 C46B F9B 16(3)
C28 C31 C46B F9B -154(2)
N3 C31 C46B F7B -103(3)
C28 C31 C46B F7B 87(3)
N3 C31 C46B F8B 131(3)
C28 C31 C46B F8B -39(3)
N4 C38 C47 F12 -136.2(7)
C39 C38 C47 F12 44.0(8)
N4 C38 C47 F11 104.0(7)
C39 C38 C47 F11 -75.8(8)
N4 C38 C47 F10 -14.1(9)
C39 C38 C47 F10 166.1(6)
N4 C38 C47B F12B -101.6(16)
C39 C38 C47B F12B 75.1(17)
N4 C38 C47B F11B 138.1(15)
C39 C38 C47B F11B -45.2(17)
N4 C38 C47B F10B 20.6(18)
C39 C38 C47B F10B -162.7(15)
